data_1531289
loop_
_publ_author_name
'Dera, P.'
'Gramsch, S.A.'
'Prewitt, C.T.'
'Jayaraman, A.'

_publ_section_title
;
 Structural basis for high-pressure polymorphism in Cu Ge O3
;
_journal_name_full 'Physical Review, Serie 3. B - Condensed Matter (18,1978-)'
_journal_page_first 134105-1
_journal_page_last 134105-10
_journal_volume 65
_journal_year 2002
_chemical_formula_sum 'Cu Ge O3'
_chemical_name_systematic 'Cu (Ge O3)'
_space_group_IT_number 14
_symmetry_space_group_name_Hall '-P 2ybc'
_symmetry_space_group_name_H-M 'P 1 21/c 1'
_cell_angle_alpha 90
_cell_angle_beta 92.387
_cell_angle_gamma 90
_cell_formula_units_Z 4
_cell_length_a 4.783
_cell_length_b 6.718
_cell_length_c 6.157
_cell_volume 197.666
_citation_journal_id_ASTM PRBMDO
_cod_data_source_file Dera_PRBMDO_2002_1242.cif
_cod_data_source_block Cu1Ge1O3
_cod_original_cell_volume 197.6663
_cod_original_formula_sum 'Cu1 Ge1 O3'
_cod_database_code 1531289

loop_
_symmetry_equiv_pos_as_xyz
x,y,z
-x,y+1/2,-z+1/2
-x,-y,-z
x,-y-1/2,z-1/2

loop_
_atom_site_label
_atom_site_type_symbol
_atom_site_fract_x
_atom_site_fract_y
_atom_site_fract_z
_atom_site_occupancy
_atom_site_U_iso_or_equiv
Ge1 Ge+4 0.5 0.2958 0.731 1 0.0
O1 O-2 0.11 0.369 0.749 1 0.0
Cu2 Cu+2 0 0 0 1 0.0
Cu1 Cu+2 0 0.5 0 1 0.0
O2 O-2 0.69 0.188 0.012 1 0.0
O3 O-2 0.36 0.044 0.69 1 0.0
